data_1505276
loop_
_publ_author_name
'Shing, Tony K. M.'
'Wong, Wai F.'
'Cheng, Hau M.'
'Kwok, Wun S.'
'So, King H.'

_publ_section_title
;
 Intramolecular nitrile oxide-alkene cycloaddition of sugar derivatives
 with unmasked hydroxyl group(s).
;
_journal_issue 5
_journal_name_full 'Organic letters'
_journal_page_first 753
_journal_page_last 756
_journal_paper_doi 10.1021/ol062873p
_journal_volume 9
_journal_year 2007
_chemical_formula_sum 'C11 H15 N O5'
_chemical_formula_weight 241.24
_chemical_name_systematic
; 
 ? 
;
_space_group_IT_number 19
_symmetry_cell_setting orthorhombic
_symmetry_space_group_name_Hall 'P 2ac 2ab'
_symmetry_space_group_name_H-M 'P 21 21 21'
_atom_sites_solution_hydrogens geom
_atom_sites_solution_primary direct
_atom_sites_solution_secondary difmap
_audit_creation_method SHELXL-97
_cell_angle_alpha 90.00
_cell_angle_beta 90.00
_cell_angle_gamma 90.00
_cell_formula_units_Z 4
_cell_length_a 8.6357(17)
_cell_length_b 9.0665(18)
_cell_length_c 15.412(3)
_cell_measurement_temperature 293(2)
_cell_volume 1206.7(4)
_computing_cell_refinement 'Bruker FRAMBO'
_computing_data_collection 'Bruker FRAMBO'
_computing_data_reduction 'Bruker SAINT'
_computing_molecular_graphics 'SIEMENS SHELXTL'
_computing_publication_material 'SIEMENS SHELXTL'
_computing_structure_refinement 'SHELXL-97 (Sheldrick, 1997)'
_computing_structure_solution 'SHELXS-97 (Sheldrick, 1990)'
_diffrn_ambient_temperature 293(2)
_diffrn_measured_fraction_theta_full 1.000
_diffrn_measured_fraction_theta_max 1.000
_diffrn_measurement_device_type 'AFC7R RIGAKU DIFFRACTOMETER'
_diffrn_measurement_method 'OMEGA SCAN'
_diffrn_radiation_monochromator graphite
_diffrn_radiation_source 'fine-focus sealed tube'
_diffrn_radiation_type MoK\a
_diffrn_radiation_wavelength 0.71073
_diffrn_reflns_av_R_equivalents 0.0000
_diffrn_reflns_av_sigmaI/netI 0.0601
_diffrn_reflns_limit_h_max 10
_diffrn_reflns_limit_h_min 0
_diffrn_reflns_limit_k_max 10
_diffrn_reflns_limit_k_min 0
_diffrn_reflns_limit_l_max 18
_diffrn_reflns_limit_l_min 0
_diffrn_reflns_number 1246
_diffrn_reflns_theta_full 24.99
_diffrn_reflns_theta_max 24.99
_diffrn_reflns_theta_min 2.61
_exptl_absorpt_coefficient_mu 0.105
_exptl_absorpt_correction_T_max 1.000
_exptl_absorpt_correction_T_min 0.89917
_exptl_absorpt_correction_type empirical
_exptl_crystal_colour Colourless
_exptl_crystal_density_diffrn 1.328
_exptl_crystal_density_method 'not measured'
_exptl_crystal_description Block
_exptl_crystal_F_000 512
_exptl_crystal_size_max 0.30
_exptl_crystal_size_mid 0.20
_exptl_crystal_size_min 0.20
_refine_diff_density_max 0.180
_refine_diff_density_min -0.160
_refine_diff_density_rms 0.041
_refine_ls_abs_structure_details 'Flack H D (1983), Acta Cryst. A39, 876-881'
_refine_ls_abs_structure_Flack -1(3)
_refine_ls_extinction_coef 0.046(7)
_refine_ls_extinction_expression Fc^*^=kFc[1+0.001xFc^2^\l^3^/sin(2\q)]^-1/4^
_refine_ls_extinction_method SHELXL
_refine_ls_goodness_of_fit_ref 1.020
_refine_ls_hydrogen_treatment riding
_refine_ls_matrix_type full
_refine_ls_number_parameters 155
_refine_ls_number_reflns 1246
_refine_ls_number_restraints 0
_refine_ls_restrained_S_all 1.020
_refine_ls_R_factor_all 0.0861
_refine_ls_R_factor_gt 0.0487
_refine_ls_shift/su_max 0.000
_refine_ls_shift/su_mean 0.000
_refine_ls_structure_factor_coef Fsqd
_refine_ls_weighting_details 'calc w=1/[\s^2^(Fo^2^)+(0.0802P)^2^+0.0000P] where P=(Fo^2^+2Fc^2^)/3'
_refine_ls_weighting_scheme calc
_refine_ls_wR_factor_gt 0.1319
_refine_ls_wR_factor_ref 0.1497
_reflns_number_gt 869
_reflns_number_total 1246
_reflns_threshold_expression >2sigma(I)
_cod_data_source_file ol062873psi20061127_025904.cif
_cod_data_source_block gla35ac
_cod_depositor_comments
;
The following automatic conversions were performed:

'_symmetry_cell_setting' value 'Orthorhombic' changed to
'orthorhombic' according to
/home/saulius/struct/CIF-dictionaries/cif_core.dic dictionary named
'cif_core.dic' version 2.4.1 from
2010-06-29.

'_exptl_absorpt_correction_type' value 'Empirical'
changed to 'empirical' according to
/home/saulius/struct/CIF-dictionaries/cif_core.dic dictionary named
'cif_core.dic' version 2.4.1 from 2010-06-29.

Automatic conversion script
Id: cif_fix_values 1715 2011-07-08 13:25:40Z adriana 
;
_cod_original_sg_symbol_H-M P2(1)2(1)2(1)
_cod_database_code 1505276

loop_
_symmetry_equiv_pos_as_xyz
'x, y, z'
'-x+1/2, -y, z+1/2'
'-x, y+1/2, -z+1/2'
'x+1/2, -y+1/2, -z'

loop_
_atom_site_label
_atom_site_type_symbol
_atom_site_fract_x
_atom_site_fract_y
_atom_site_fract_z
_atom_site_U_iso_or_equiv
_atom_site_adp_type
_atom_site_occupancy
_atom_site_symmetry_multiplicity
_atom_site_calc_flag
_atom_site_refinement_flags
N1 N 1.1785(4) 0.3187(5) 0.3221(3) 0.0604(11) Uani 1 1 d .
O1 O 0.8442(4) 0.4480(4) 0.2505(2) 0.0725(11) Uani 1 1 d .
O2 O 0.6796(3) 0.2995(4) 0.3249(2) 0.0580(9) Uani 1 1 d .
O3 O 0.7435(4) 0.0537(3) 0.41555(18) 0.0492(8) Uani 1 1 d .
O4 O 0.9090(6) -0.1114(5) 0.4671(3) 0.1033(16) Uani 1 1 d .
O5 O 1.2426(4) 0.2657(4) 0.4008(2) 0.0725(11) Uani 1 1 d .
C1 C 0.6860(6) 0.4361(6) 0.2783(3) 0.0647(14) Uani 1 1 d .
C2 C 0.6523(10) 0.5586(6) 0.3395(5) 0.108(2) Uani 1 1 d .
H2A H 0.7218 0.5531 0.3881 0.162 Uiso 1 1 calc R
H2B H 0.5475 0.5506 0.3597 0.162 Uiso 1 1 calc R
H2C H 0.6659 0.6513 0.3104 0.162 Uiso 1 1 calc R
C3 C 0.5811(6) 0.4342(7) 0.2010(4) 0.095(2) Uani 1 1 d .
H3A H 0.6077 0.3526 0.1642 0.142 Uiso 1 1 calc R
H3B H 0.5926 0.5247 0.1692 0.142 Uiso 1 1 calc R
H3C H 0.4757 0.4243 0.2199 0.142 Uiso 1 1 calc R
C4 C 0.9156(5) 0.3074(5) 0.2549(3) 0.0511(11) Uani 1 1 d .
H4A H 0.9573 0.2766 0.1986 0.061 Uiso 1 1 calc R
C5 C 0.7889(5) 0.2013(5) 0.2878(3) 0.0484(11) Uani 1 1 d .
H5A H 0.7448 0.1399 0.2417 0.058 Uiso 1 1 calc R
C6 C 0.8625(5) 0.1110(5) 0.3607(3) 0.0441(10) Uani 1 1 d .
H6A H 0.9211 0.0290 0.3355 0.053 Uiso 1 1 calc R
C7 C 0.7812(6) -0.0610(5) 0.4667(3) 0.0585(13) Uani 1 1 d .
C8 C 0.6464(7) -0.1118(6) 0.5186(4) 0.0776(17) Uani 1 1 d .
H8A H 0.6766 -0.1939 0.5541 0.116 Uiso 1 1 calc R
H8B H 0.5644 -0.1415 0.4803 0.116 Uiso 1 1 calc R
H8C H 0.6109 -0.0328 0.5550 0.116 Uiso 1 1 calc R
C9 C 0.9748(5) 0.2190(5) 0.4037(3) 0.0462(10) Uani 1 1 d .
H9A H 0.9203 0.2867 0.4427 0.055 Uiso 1 1 calc R
C10 C 1.0333(5) 0.2973(5) 0.3251(3) 0.0469(10) Uani 1 1 d .
C11 C 1.1291(6) 0.1704(6) 0.4419(3) 0.0645(13) Uani 1 1 d .
H11A H 1.1299 0.1834 0.5044 0.077 Uiso 1 1 calc R
H11B H 1.1496 0.0677 0.4287 0.077 Uiso 1 1 calc R

loop_
_atom_site_aniso_label
_atom_site_aniso_U_11
_atom_site_aniso_U_22
_atom_site_aniso_U_33
_atom_site_aniso_U_23
_atom_site_aniso_U_13
_atom_site_aniso_U_12
N1 0.050(2) 0.064(2) 0.067(2) -0.004(2) 0.006(2) -0.010(2)
O1 0.060(2) 0.059(2) 0.099(3) 0.029(2) 0.0082(19) 0.0018(19)
O2 0.0501(17) 0.0569(19) 0.0670(19) 0.0176(18) 0.0102(15) 0.0121(16)
O3 0.0481(18) 0.0451(15) 0.0545(16) 0.0080(14) 0.0045(15) -0.0019(16)
O4 0.085(3) 0.087(3) 0.138(4) 0.052(3) 0.004(3) 0.025(3)
O5 0.0481(19) 0.088(3) 0.081(2) 0.003(2) -0.0086(18) -0.013(2)
C1 0.059(3) 0.057(3) 0.078(3) 0.023(3) 0.005(3) 0.005(2)
C2 0.152(7) 0.062(3) 0.110(5) 0.008(3) 0.033(5) 0.032(4)
C3 0.073(4) 0.110(5) 0.102(5) 0.046(4) -0.013(3) 0.003(4)
C4 0.048(2) 0.055(3) 0.050(2) 0.003(2) 0.005(2) -0.005(2)
C5 0.047(2) 0.052(2) 0.046(2) 0.006(2) -0.002(2) -0.001(2)
C6 0.044(2) 0.042(2) 0.046(2) -0.0011(19) 0.003(2) -0.001(2)
C7 0.071(4) 0.047(3) 0.057(3) 0.009(2) 0.003(3) -0.006(3)
C8 0.099(4) 0.063(3) 0.071(3) 0.012(3) 0.005(3) -0.018(3)
C9 0.045(2) 0.044(2) 0.049(2) -0.007(2) 0.000(2) -0.003(2)
C10 0.047(2) 0.044(2) 0.050(2) -0.003(2) 0.005(2) -0.006(2)
C11 0.055(3) 0.067(3) 0.072(3) 0.003(3) -0.014(3) -0.007(3)

loop_
_atom_type_symbol
_atom_type_description
_atom_type_scat_dispersion_real
_atom_type_scat_dispersion_imag
_atom_type_scat_source
C C 0.0033 0.0016 'International Tables Vol C Tables 4.2.6.8 and 6.1.1.4'
H H 0.0000 0.0000 'International Tables Vol C Tables 4.2.6.8 and 6.1.1.4'
N N 0.0061 0.0033 'International Tables Vol C Tables 4.2.6.8 and 6.1.1.4'
O O 0.0106 0.0060 'International Tables Vol C Tables 4.2.6.8 and 6.1.1.4'

loop_
_geom_angle_atom_site_label_1
_geom_angle_atom_site_label_2
_geom_angle_atom_site_label_3
_geom_angle
C10 N1 O5 107.7(4)
C4 O1 C1 109.4(4)
C5 O2 C1 108.4(3)
C7 O3 C6 117.0(4)
N1 O5 C11 108.1(3)
O2 C1 O1 104.5(4)
O2 C1 C2 108.7(4)
O1 C1 C2 108.6(5)
O2 C1 C3 111.5(5)
O1 C1 C3 109.8(4)
C2 C1 C3 113.3(5)
O1 C4 C10 112.8(4)
O1 C4 C5 105.5(3)
C10 C4 C5 101.9(3)
O2 C5 C6 108.5(3)
O2 C5 C4 102.3(3)
C6 C5 C4 106.3(3)
O3 C6 C5 109.3(3)
O3 C6 C9 115.6(3)
C5 C6 C9 103.9(3)
O4 C7 O3 121.5(4)
O4 C7 C8 127.1(5)
O3 C7 C8 111.4(5)
C10 C9 C11 98.9(3)
C10 C9 C6 99.7(3)
C11 C9 C6 122.6(4)
N1 C10 C4 129.8(4)
N1 C10 C9 115.9(4)
C4 C10 C9 112.8(3)
O5 C11 C9 104.5(4)

loop_
_geom_bond_atom_site_label_1
_geom_bond_atom_site_label_2
_geom_bond_distance
N1 C10 1.269(5)
N1 O5 1.418(5)
O1 C4 1.418(5)
O1 C1 1.436(6)
O2 C5 1.417(5)
O2 C1 1.432(6)
O3 C7 1.345(5)
O3 C6 1.429(5)
O4 C7 1.194(6)
O5 C11 1.453(6)
C1 C2 1.486(8)
C1 C3 1.497(7)
C4 C10 1.488(6)
C4 C5 1.543(6)
C5 C6 1.528(6)
C6 C9 1.528(6)
C7 C8 1.486(7)
C9 C10 1.493(6)
C9 C11 1.522(6)

loop_
_cod_related_entry_id
_cod_related_entry_code
_cod_related_entry_database
1 21199614 ChemSpider
